data_7018279
loop_
_publ_author_name
'Mowat, John P. S.'
'Seymour, Valerie R.'
'Griffin, John M.'
'Thompson, Stephen P.'
'Slawin, Alexandra M. Z.'
'Fairen-Jimenez, David'
'D\"uren, Tina'
'Ashbrook, Sharon E.'
'Wright, Paul A.'

_publ_section_title
;
 A novel structural form of MIL-53 observed for the scandium analogue and
 its response to temperature variation and CO(2) adsorption.
;
_journal_issue 14
_journal_name_full 'Dalton transactions (Cambridge, England : 2003)'
_journal_page_first 3937
_journal_page_last 3941
_journal_paper_doi 10.1039/c1dt11729g
_journal_volume 41
_journal_year 2012
_chemical_formula_sum 'C8 O5 Sc'
_chemical_formula_weight 221.04
_chemical_name_common
;from C:/GSASSoln/Diamond-i11-2010/JM-DATA/MIL-53-
JMEX256/350C/Fe-M
;
_chemical_name_systematic ' ?'
_space_group_IT_number 15
_symmetry_cell_setting monoclinic
_symmetry_space_group_name_Hall '-C 2yc'
_symmetry_space_group_name_H-M 'C 1 2/c 1'
_audit_creation_date 2011-09-07T20:29
_audit_creation_method 'from EXP file using GSAS2CIF'
_audit_update_record ' 2011-09-07T20:29 Initial CIF as created by GSAS2CIF'
_cell_angle_alpha 90.0
_cell_angle_beta 113.5427(14)
_cell_angle_gamma 90.0
_cell_formula_units_Z 4
_cell_length_a 21.50501(26)
_cell_length_b 6.63008(7)
_cell_length_c 7.27431(20)
_cell_measurement_temperature 623
_cell_volume 950.84(3)
_computing_structure_refinement GSAS
_diffrn_ambient_temperature 623
_diffrn_radiation_polarisn_ratio 0.93
_diffrn_radiation_probe x-ray
_diffrn_radiation_type synchrotron
_diffrn_radiation_wavelength 0.825
_exptl_absorpt_correction_T_max 1.00000
_exptl_absorpt_correction_T_min 1.00000
_exptl_absorpt_process_details
; GSAS Absorption/surface roughness correction: function number 0
No correction is applied.
;
_pd_block_id 2011-09-07T20:29|623K|jpsm|I11
_pd_calc_method 'Rietveld Refinement'
_pd_instr_location ' ?'
_pd_meas_2theta_range_inc 0.002
_pd_meas_2theta_range_max 75.04
_pd_meas_2theta_range_min 0.962
_pd_meas_number_of_points 37040
_pd_phase_name 'from C:/GSASSoln/Diamond-i11-2010/JM-DATA/MIL-53-JMEX256/350C/Fe-M'
_pd_proc_2theta_range_inc 0.002
_pd_proc_2theta_range_max 75.04613
_pd_proc_2theta_range_min 0.968135
_pd_proc_info_datetime 2011-09-07T20:29:57
_pd_proc_info_excluded_regions ' ?'
_pd_proc_ls_background_function
; GSAS Background function number 7 with 36 terms.
Linear interpolation
1: 36.4543 2: 33.5418 3: 30.5000 4: 30.8521
5: 38.0161 6: 45.4017 7: 62.0788 8: 63.8913
9: 57.9179 10: 44.3113 11: 35.5427 12: 29.1875
13: 28.5665 14: 24.2315 15: 23.7185 16: 19.0245
17: 18.4713 18: 20.7427 19: 19.1670 20: 21.7900
21: 19.0404 22: 18.8322 23: 19.3911 24: 19.8200
25: 20.2952 26: 20.6734 27: 20.8593 28: 20.0638
29: 20.5978 30: 20.6267 31: 20.7774 32: 19.9372
33: 20.5151 34: 19.7540 35: 20.0146 36: 18.6888
;
_pd_proc_ls_peak_cutoff 0.00500
_pd_proc_ls_profile_function
;
CW Profile function number 3 with 19 terms
Pseudovoigt profile coefficients as parameterized in
P. Thompson, D.E. Cox & J.B. Hastings (1987). J. Appl. Cryst.,20,79-83.
Asymmetry correction of L.W. Finger, D.E. Cox & A. P. Jephcoat (1994).
J. Appl. Cryst.,27,892-900.
Peak tails are ignored where the intensity is below 0.0050 times the peak
Aniso. broadening axis 0.0 0.0 1.0
;
_pd_proc_ls_prof_R_factor 0.0409
_pd_proc_ls_prof_wR_expected 0.0109
_pd_proc_ls_prof_wR_factor 0.0538
_pd_proc_number_of_points 37040
_pd_spec_mounting ' ?'
_refine_ls_goodness_of_fit_all 5.03
_refine_ls_matrix_type full
_refine_ls_number_parameters 39
_refine_ls_number_restraints 28
_refine_ls_R_Fsqd_factor 0.10722
_refine_ls_shift/su_max 0.07
_refine_ls_shift/su_mean 0.01
_reflns_d_resolution_high 1.207
_reflns_d_resolution_low 9.857
_reflns_limit_h_max 17
_reflns_limit_h_min 0
_reflns_limit_k_max 5
_reflns_limit_k_min 0
_reflns_limit_l_max 5
_reflns_limit_l_min -6
_reflns_number_total 283
_cod_data_source_file c1dt11729g.txt
_cod_data_source_block 623K_publ
_cod_depositor_comments
;
The following automatic conversions were performed:

'_geom_bond_publ_flag' value 'N' changed to 'n' according to
/home/saulius/struct/CIF-dictionaries/cif_core.dic dictionary named
'cif_core.dic' version 2.4.1 from 2010-06-29 (24
times).

'_geom_angle_publ_flag' value 'N' changed to 'n' according
to /home/saulius/struct/CIF-dictionaries/cif_core.dic dictionary
named 'cif_core.dic' version 2.4.1 from 2010-06-29 (26 times).

Automatic conversion script
Id: cif_fix_values 1715 2011-07-08 13:25:40Z adriana 
;
_cod_original_cell_volume 950.839(26)
_cod_database_code 7018279
_gsas_exptl_extinct_corr_t_min 1.00000
_gsas_exptl_extinct_corr_t_max 1.00000

loop_
_symmetry_equiv_pos_site_id
_symmetry_equiv_pos_as_xyz
1 +x,+y,+z
2 -x,+y,-z+1/2
-1 -x,-y,-z
-2 +x,-y,+z+1/2
101 +x+1/2,+y+1/2,+z
102 -x+1/2,+y+1/2,-z+1/2
-101 -x+1/2,-y+1/2,-z
-102 +x+1/2,-y+1/2,+z+1/2

loop_
_atom_site_type_symbol
_atom_site_label
_atom_site_fract_x
_atom_site_fract_y
_atom_site_fract_z
_atom_site_occupancy
_atom_site_thermal_displace_type
_atom_site_U_iso_or_equiv
_atom_site_symmetry_multiplicity
Sc Sc 0.0 0.0 0.0 1.0 Uiso 0.0480(6) 4
O O1 0.0 -0.1484(7) 0.75 1.0 Uiso 0.0125(20) 4
O O11 0.43482(19) 0.2988(6) 0.3214(7) 1.0 Uiso 0.1102(23) 8
O O12 0.41559(16) 0.3239(6) -0.0012(6) 1.0 Uiso 0.0595(19) 8
C C11 0.31458(20) 0.2527(9) 0.0433(10) 1.0 Uiso 0.0317(22) 8
C C12 0.29526(24) 0.2404(9) 0.2090(8) 1.0 Uiso 0.0200(25) 8
C C13 0.22200(28) 0.1998(10) 0.1457(9) 1.0 Uiso 0.0576(29) 8
C C17 0.39435(23) 0.3006(9) 0.1398(10) 1.0 Uiso 0.0785(33) 8

loop_
_atom_type_symbol
_atom_type_number_in_cell
_atom_type_scat_dispersion_real
_atom_type_scat_dispersion_imag
_atom_type_scat_Cromer_Mann_a1
_atom_type_scat_Cromer_Mann_a2
_atom_type_scat_Cromer_Mann_a3
_atom_type_scat_Cromer_Mann_a4
_atom_type_scat_Cromer_Mann_b1
_atom_type_scat_Cromer_Mann_b2
_atom_type_scat_Cromer_Mann_b3
_atom_type_scat_Cromer_Mann_b4
_atom_type_scat_Cromer_Mann_c
_atom_type_scat_source
Sc 4.0 0.000 0.000 9.18900 9.02130 7.36790 0.57290 1.64090 136.108 1.46800 51.3531 1.33290 International_Tables_Vol_C
O 20.0 0.000 0.000 3.04850 13.2771 2.28680 5.70110 1.54630 0.32390 0.86700 32.9089 0.25080 International_Tables_Vol_C
C 32.0 0.000 0.000 2.31000 20.8439 1.02000 10.2075 1.58860 0.56870 0.86500 51.6512 0.21560 International_Tables_Vol_C

loop_
_geom_angle_atom_site_label_1
_geom_angle_atom_site_label_2
_geom_angle_atom_site_label_3
_geom_angle
_geom_angle_site_symmetry_1
_geom_angle_site_symmetry_3
_geom_angle_publ_flag
O1 Sc O1 179.9802 1_554 -1_556 n
O1 Sc O11 90.45(15) 1_554 102_545 n
O1 Sc O11 89.55(15) 1_554 -102_344 n
O1 Sc O12 91.98(13) 1_554 101_445 n
O1 Sc O12 88.02(13) 1_554 -101_555 n
O1 Sc O11 89.55(15) -1_556 102_545 n
O1 Sc O11 90.45(15) -1_556 -102_344 n
O1 Sc O12 88.02(13) -1_556 101_445 n
O1 Sc O12 91.98(13) -1_556 -101_555 n
O11 Sc O11 179.9802 102_545 -102_344 n
O11 Sc O12 90.69(13) 102_545 101_445 n
O11 Sc O12 89.31(13) 102_545 -101_555 n
O11 Sc O12 89.31(13) -102_455 101_445 n
O11 Sc O12 90.69(13) -102_455 -101_555 n
O12 Sc O12 180.0 101_445 -101_555 n
Sc O1 Sc 123.16(21) 1_556 2_555 n
Sc O11 C17 133.6(5) 102_555 1_555 n
Sc O12 C17 128.9(4) 101_555 1_555 n
C12 C11 C13 129.8(5) 1_555 -101_555 n
C12 C11 C17 105.3(5) 1_555 1_555 n
C13 C11 C17 119.8(6) -101_555 1_555 n
C11 C12 C13 112.4(5) 1_555 1_555 n
C11 C13 C12 113.5(5) -101_555 1_555 n
O11 C17 O12 121.4(5) 1_555 1_555 n
O11 C17 C11 128.9(6) 1_555 1_555 n
O12 C17 C11 109.4(5) 1_555 1_555 n

loop_
_geom_bond_atom_site_label_1
_geom_bond_atom_site_label_2
_geom_bond_distance
_geom_bond_site_symmetry_2
_geom_bond_publ_flag
Sc Sc 3.63715(10) 2_554 n
Sc Sc 3.63715(10) 2_555 n
Sc O1 2.0678(21) 1_554 n
Sc O1 2.0678(21) -1_556 n
Sc O11 1.994(4) 102_545 n
Sc O11 1.994(4) -102_344 n
Sc O12 2.155(4) 101_445 n
Sc O12 2.155(4) -101_445 n
O1 Sc 2.0678(21) 1_556 n
O1 Sc 2.0678(21) 2_555 n
O11 Sc 1.994(4) 102_555 n
O11 C17 1.258(6) 1_555 n
O12 Sc 2.155(4) 101_555 n
O12 C17 1.288(7) 1_555 n
C11 C12 1.425(7) 1_555 n
C11 C13 1.321(6) -101_445 n
C11 C17 1.605(6) 1_555 n
C12 C11 1.425(7) 1_555 n
C12 C13 1.479(5) 1_555 n
C13 C11 1.321(6) -101_445 n
C13 C12 1.479(5) 1_555 n
C17 O11 1.258(6) 1_555 n
C17 O12 1.288(7) 1_555 n
C17 C11 1.605(6) 1_555 n
